data_1008426
loop_
_publ_author_name
'Bordet, P'
'Hodeau, J L'
'Strobel, P'
'Marezio, M'
'Santoro, A'

_publ_section_title
;
Neutron and electron diffraction study of Y Ba~2~ Cu2~2~ CU1~.77~
Fe~.23~ O~7.13~
;
_journal_coden_ASTM SSCOA4
_journal_name_full 'Solid State Communications'
_journal_page_first 435
_journal_page_last 439
_journal_paper_doi 10.1016/0038-1098(88)90872-1
_journal_volume 66
_journal_year 1988
_chemical_formula_structural 'Y Ba2 Cu2.77 Fe.23 O7.13'
_chemical_formula_sum 'Ba2 Cu2.77 Fe0.23 O7.13 Y'
_chemical_name_systematic
;
Yttrium barium copper iron oxide (1/2/2.8/.2/7.1)
;
_space_group_IT_number 123
_symmetry_cell_setting tetragonal
_symmetry_Int_Tables_number 123
_symmetry_space_group_name_Hall '-P 4 2'
_symmetry_space_group_name_H-M 'P 4/m m m'
_cell_angle_alpha 90
_cell_angle_beta 90
_cell_angle_gamma 90
_cell_formula_units_Z 1
_cell_length_a 3.8674(0)
_cell_length_b 3.8674(0)
_cell_length_c 11.6687(2)
_cell_volume 174.5
_refine_ls_R_factor_all 0.0285
_cod_original_formula_sum 'Ba2 Cu2.77 Fe.23 O7.13 Y'
_cod_database_code 1008426

loop_
_symmetry_equiv_pos_as_xyz
x,y,z
-x,-y,z
-x,y,z
x,-y,z
-y,x,z
y,-x,z
y,x,z
-y,-x,z
-x,-y,-z
x,y,-z
x,-y,-z
-x,y,-z
y,-x,-z
-y,x,-z
-y,-x,-z
y,x,-z

loop_
_atom_site_label
_atom_site_type_symbol
_atom_site_symmetry_multiplicity
_atom_site_Wyckoff_symbol
_atom_site_fract_x
_atom_site_fract_y
_atom_site_fract_z
_atom_site_occupancy
_atom_site_attached_hydrogens
_atom_site_calc_flag
Y1 Y3+ 1 d 0.5 0.5 0.5 1. 0 d
Ba1 Ba2+ 2 h 0.5 0.5 0.1855(1) 1. 0 d
Cu1 Cu2+ 1 a 0. 0. 0. 0.77(3) 0 d
Fe1 Fe4+ 1 a 0. 0. 0. 0.23(3) 0 d
Cu2 Cu2+ 2 g 0. 0. 0.35655(9) 1. 0 d
O1 O2- 2 g 0. 0. 0.1575(2) 1. 0 d
O2 O2- 4 i 0.5 0. 0.37803(8) 1. 0 d
O3 O2- 2 f 0. 0.5 0. 0.564(6) 0 d

loop_
_atom_type_symbol
_atom_type_oxidation_number
Y3+ 3.000
Ba2+ 2.000
Cu2+ 2.500
Fe4+ 3.500
O2- -2.000
